data_4061431
_journal_name_full Organometallics
_journal_paper_doi 10.1021/om050098w
_journal_year 2005
_chemical_formula_sum 'C31 H65 O Si6 Tb'
_chemical_formula_weight 781.29
_space_group_IT_number 14
_symmetry_cell_setting monoclinic
_symmetry_space_group_name_Hall '-P 2ybc'
_symmetry_space_group_name_H-M 'P 1 21/c 1'
_cell_angle_alpha 90.00
_cell_angle_beta 94.522(7)
_cell_angle_gamma 90.00
_cell_formula_units_Z 8
_cell_length_a 10.622(4)
_cell_length_b 42.017(17)
_cell_length_c 19.919(8)
_cell_measurement_temperature 203(2)
_cell_volume 8862(6)
_diffrn_ambient_temperature 203(2)
_exptl_crystal_density_diffrn 1.171
_cod_depositor_comments
;
The following automatic conversions were performed:
'_symmetry_cell_setting' value 'Monoclinic' changed to 'monoclinic'
according to '/home/saulius/struct/CIF-dictionaries/cif_core.dic'
dictionary named 'cif_core.dic' version 2.4.1 from 2010-06-29.

Automatic conversion script
Id: cif_fix_enum 1527 2010-12-29 10:47:43Z saulius 
;
_cod_original_sg_symbol_H-M 'P 21/c'
_cod_database_code 4061431

loop_
_symmetry_equiv_pos_as_xyz
'x, y, z'
'-x, y+1/2, -z+1/2'
'-x, -y, -z'
'x, -y-1/2, z-1/2'

loop_
_atom_site_label
_atom_site_type_symbol
_atom_site_fract_x
_atom_site_fract_y
_atom_site_fract_z
_atom_site_U_iso_or_equiv
_atom_site_adp_type
_atom_site_occupancy
_atom_site_symmetry_multiplicity
_atom_site_calc_flag
_atom_site_refinement_flags
_atom_site_disorder_assembly
_atom_site_disorder_group
Tb1 Tb 0.48155(4) 0.796870(9) 0.204686(19) 0.02835(12) Uani 1 1 d . . .
Tb2 Tb 0.06402(4) 0.540852(9) 0.223853(18) 0.02950(12) Uani 1 1 d . . .
Si1 Si 0.7270(3) 0.85116(6) 0.10284(12) 0.0435(7) Uani 1 1 d . . .
Si2 Si 0.8099(3) 0.79055(6) 0.35298(12) 0.0438(7) Uani 1 1 d . . .
Si3 Si 0.2732(3) 0.87507(6) 0.13351(13) 0.0464(7) Uani 1 1 d . . .
Si4 Si 0.2035(3) 0.74272(6) 0.09555(13) 0.0462(7) Uani 1 1 d . . .
Si5 Si 0.3729(3) 0.84017(6) 0.37195(12) 0.0397(7) Uani 1 1 d . . .
Si6 Si 0.3917(3) 0.71006(6) 0.32437(13) 0.0495(8) Uani 1 1 d . . .
Si7 Si -0.0815(3) 0.60376(7) 0.35711(13) 0.0487(8) Uani 1 1 d . . .
Si8 Si 0.3805(3) 0.53953(8) 0.38492(13) 0.0576(8) Uani 1 1 d . . .
Si9 Si -0.0816(3) 0.61485(5) 0.10720(12) 0.0344(6) Uani 1 1 d . . .
Si10 Si -0.2227(3) 0.48503(6) 0.11627(13) 0.0406(7) Uani 1 1 d . . .
Si11 Si 0.3687(3) 0.57969(6) 0.13899(12) 0.0378(6) Uani 1 1 d . . .
Si12 Si 0.2282(3) 0.45178(5) 0.16053(12) 0.0380(6) Uani 1 1 d . . .
O1 O 0.5966(6) 0.75537(12) 0.1551(3) 0.0406(16) Uani 1 1 d . . .
O2 O -0.0046(6) 0.50084(14) 0.2992(3) 0.0456(17) Uani 1 1 d . . .
C1 C 0.6527(9) 0.8368(2) 0.1787(4) 0.038(2) Uani 1 1 d . . .
C2 C 0.7211(9) 0.81683(19) 0.2259(4) 0.034(2) Uani 1 1 d . . .
H2 H 0.7939 0.8076 0.2115 0.041 Uiso 1 1 calc R . .
C3 C 0.6934(9) 0.8093(2) 0.2904(4) 0.040(2) Uani 1 1 d . . .
C4 C 0.8639(11) 0.8254(3) 0.0843(5) 0.077(4) Uani 1 1 d . . .
H4A H 0.8351 0.8041 0.0755 0.116 Uiso 1 1 calc R . .
H4B H 0.9253 0.8255 0.1224 0.116 Uiso 1 1 calc R . .
H4C H 0.9017 0.8336 0.0456 0.116 Uiso 1 1 calc R . .
C5 C 0.6187(11) 0.8518(2) 0.0247(4) 0.063(3) Uani 1 1 d . . .
H5A H 0.5882 0.8306 0.0150 0.094 Uiso 1 1 calc R . .
H5B H 0.6634 0.8594 -0.0121 0.094 Uiso 1 1 calc R . .
H5C H 0.5487 0.8656 0.0310 0.094 Uiso 1 1 calc R . .
C6 C 0.7834(12) 0.8926(2) 0.1193(5) 0.072(4) Uani 1 1 d . . .
H6A H 0.8399 0.8930 0.1593 0.109 Uiso 1 1 calc R . .
H6B H 0.7125 0.9062 0.1252 0.109 Uiso 1 1 calc R . .
H6C H 0.8268 0.9000 0.0818 0.109 Uiso 1 1 calc R . .
C7 C 0.9577(11) 0.7788(3) 0.3139(5) 0.084(4) Uani 1 1 d . . .
H7A H 0.9382 0.7628 0.2802 0.126 Uiso 1 1 calc R . .
H7B H 1.0177 0.7704 0.3480 0.126 Uiso 1 1 calc R . .
H7C H 0.9930 0.7970 0.2934 0.126 Uiso 1 1 calc R . .
C8 C 0.8530(10) 0.8218(2) 0.4182(4) 0.060(3) Uani 1 1 d . . .
H8A H 0.9129 0.8132 0.4520 0.090 Uiso 1 1 calc R . .
H8B H 0.7785 0.8285 0.4387 0.090 Uiso 1 1 calc R . .
H8C H 0.8897 0.8398 0.3971 0.090 Uiso 1 1 calc R . .
C9 C 0.7482(11) 0.7548(2) 0.3962(5) 0.071(4) Uani 1 1 d . . .
H9A H 0.7271 0.7385 0.3636 0.106 Uiso 1 1 calc R . .
H9B H 0.6741 0.7606 0.4180 0.106 Uiso 1 1 calc R . .
H9C H 0.8117 0.7471 0.4291 0.106 Uiso 1 1 calc R . .
C10 C 0.3472(8) 0.83526(17) 0.1272(4) 0.031(2) Uani 1 1 d . . .
C11 C 0.2707(8) 0.80759(19) 0.1252(4) 0.031(2) Uani 1 1 d . . .
H11 H 0.1890 0.8094 0.1384 0.038 Uiso 1 1 calc R . .
C12 C 0.3104(9) 0.77805(18) 0.1049(4) 0.037(2) Uani 1 1 d . . .
C13 C 0.1863(11) 0.8853(2) 0.0505(5) 0.069(3) Uani 1 1 d . . .
H13A H 0.1476 0.9059 0.0536 0.104 Uiso 1 1 calc R . .
H13B H 0.1224 0.8696 0.0395 0.104 Uiso 1 1 calc R . .
H13C H 0.2446 0.8858 0.0161 0.104 Uiso 1 1 calc R . .
C14 C 0.1592(11) 0.8761(2) 0.1989(5) 0.066(3) Uani 1 1 d . . .
H14A H 0.1236 0.8970 0.2010 0.098 Uiso 1 1 calc R . .
H14B H 0.2018 0.8708 0.2418 0.098 Uiso 1 1 calc R . .
H14C H 0.0931 0.8609 0.1880 0.098 Uiso 1 1 calc R . .
C15 C 0.3970(11) 0.9059(2) 0.1488(5) 0.069(3) Uani 1 1 d . . .
H15A H 0.3580 0.9263 0.1526 0.103 Uiso 1 1 calc R . .
H15B H 0.4501 0.9061 0.1120 0.103 Uiso 1 1 calc R . .
H15C H 0.4471 0.9011 0.1898 0.103 Uiso 1 1 calc R . .
C16 C 0.2933(11) 0.7054(2) 0.1116(5) 0.063(3) Uani 1 1 d . . .
H16A H 0.2369 0.6876 0.1064 0.094 Uiso 1 1 calc R . .
H16B H 0.3329 0.7057 0.1566 0.094 Uiso 1 1 calc R . .
H16C H 0.3568 0.7036 0.0800 0.094 Uiso 1 1 calc R . .
C17 C 0.0757(10) 0.7453(2) 0.1543(5) 0.061(3) Uani 1 1 d . . .
H17A H 0.0217 0.7270 0.1483 0.091 Uiso 1 1 calc R . .
H17B H 0.0271 0.7642 0.1450 0.091 Uiso 1 1 calc R . .
H17C H 0.1125 0.7459 0.1999 0.091 Uiso 1 1 calc R . .
C18 C 0.1253(13) 0.7409(3) 0.0084(5) 0.097(5) Uani 1 1 d . . .
H18A H 0.0703 0.7228 0.0043 0.145 Uiso 1 1 calc R . .
H18B H 0.1885 0.7391 -0.0234 0.145 Uiso 1 1 calc R . .
H18C H 0.0770 0.7599 -0.0007 0.145 Uiso 1 1 calc R . .
C19 C 0.3598(9) 0.80973(18) 0.3070(4) 0.033(2) Uani 1 1 d . . .
C20 C 0.3980(8) 0.77751(17) 0.3222(4) 0.030(2) Uani 1 1 d . . .
H20 H 0.4393 0.7745 0.3647 0.036 Uiso 1 1 calc R . .
C21 C 0.3822(9) 0.75033(18) 0.2831(4) 0.036(2) Uani 1 1 d . . .
C22 C 0.4674(11) 0.8244(2) 0.4481(4) 0.058(3) Uani 1 1 d . . .
H22A H 0.4746 0.8405 0.4823 0.087 Uiso 1 1 calc R . .
H22B H 0.5501 0.8185 0.4362 0.087 Uiso 1 1 calc R . .
H22C H 0.4259 0.8061 0.4648 0.087 Uiso 1 1 calc R . .
C23 C 0.4519(10) 0.87655(19) 0.3445(4) 0.053(3) Uani 1 1 d . . .
H23A H 0.4554 0.8920 0.3801 0.080 Uiso 1 1 calc R . .
H23B H 0.4053 0.8851 0.3054 0.080 Uiso 1 1 calc R . .
H23C H 0.5361 0.8714 0.3338 0.080 Uiso 1 1 calc R . .
C24 C 0.2122(10) 0.8513(3) 0.3973(5) 0.067(3) Uani 1 1 d . . .
H24A H 0.2203 0.8677 0.4310 0.101 Uiso 1 1 calc R . .
H24B H 0.1727 0.8329 0.4152 0.101 Uiso 1 1 calc R . .
H24C H 0.1614 0.8590 0.3587 0.101 Uiso 1 1 calc R . .
C25 C 0.2354(12) 0.6907(3) 0.3050(5) 0.078(4) Uani 1 1 d . . .
H25A H 0.2359 0.6700 0.3252 0.117 Uiso 1 1 calc R . .
H25B H 0.2189 0.6888 0.2571 0.117 Uiso 1 1 calc R . .
H25C H 0.1707 0.7035 0.3227 0.117 Uiso 1 1 calc R . .
C26 C 0.5149(12) 0.6818(2) 0.3000(6) 0.078(4) Uani 1 1 d . . .
H26A H 0.5088 0.6623 0.3248 0.117 Uiso 1 1 calc R . .
H26B H 0.5969 0.6910 0.3101 0.117 Uiso 1 1 calc R . .
H26C H 0.5025 0.6774 0.2526 0.117 Uiso 1 1 calc R . .
C27 C 0.4181(12) 0.7145(2) 0.4184(5) 0.075(4) Uani 1 1 d . . .
H27A H 0.4226 0.6938 0.4389 0.112 Uiso 1 1 calc R . .
H27B H 0.3495 0.7263 0.4348 0.112 Uiso 1 1 calc R . .
H27C H 0.4959 0.7257 0.4293 0.112 Uiso 1 1 calc R . .
C28 C 0.6169(10) 0.7494(2) 0.0849(4) 0.052(3) Uani 1 1 d . . .
H28A H 0.6474 0.7685 0.0641 0.062 Uiso 1 1 calc R . .
H28B H 0.5387 0.7429 0.0603 0.062 Uiso 1 1 calc R . .
C29 C 0.7120(12) 0.7237(3) 0.0839(5) 0.077(4) Uani 1 1 d . . .
H29A H 0.6905 0.7090 0.0472 0.093 Uiso 1 1 calc R . .
H29B H 0.7952 0.7324 0.0788 0.093 Uiso 1 1 calc R . .
C30 C 0.7084(12) 0.7073(2) 0.1505(5) 0.072(4) Uani 1 1 d . . .
H30A H 0.6430 0.6912 0.1491 0.087 Uiso 1 1 calc R . .
H30B H 0.7891 0.6976 0.1645 0.087 Uiso 1 1 calc R . .
C31 C 0.6796(11) 0.7338(2) 0.1954(5) 0.065(3) Uani 1 1 d . . .
H31A H 0.6379 0.7259 0.2337 0.078 Uiso 1 1 calc R . .
H31B H 0.7566 0.7446 0.2119 0.078 Uiso 1 1 calc R . .
C32 C 0.0463(9) 0.5851(2) 0.3124(4) 0.039(2) Uani 1 1 d . . .
C33 C 0.1398(10) 0.5661(2) 0.3466(4) 0.046(3) Uani 1 1 d . . .
H33 H 0.1241 0.5602 0.3901 0.055 Uiso 1 1 calc R . .
C34 C 0.2517(10) 0.5549(2) 0.3245(4) 0.048(3) Uani 1 1 d . . .
C35 C -0.2366(10) 0.6059(2) 0.3067(5) 0.066(3) Uani 1 1 d . . .
H35A H -0.2975 0.6159 0.3329 0.099 Uiso 1 1 calc R . .
H35B H -0.2645 0.5848 0.2946 0.099 Uiso 1 1 calc R . .
H35C H -0.2276 0.6181 0.2666 0.099 Uiso 1 1 calc R . .
C36 C -0.0369(12) 0.6453(2) 0.3815(5) 0.080(4) Uani 1 1 d . . .
H36A H 0.0433 0.6453 0.4074 0.120 Uiso 1 1 calc R . .
H36B H -0.0999 0.6542 0.4081 0.120 Uiso 1 1 calc R . .
H36C H -0.0311 0.6580 0.3417 0.120 Uiso 1 1 calc R . .
C37 C -0.1086(11) 0.5812(3) 0.4367(4) 0.075(4) Uani 1 1 d . . .
H37A H -0.0307 0.5798 0.4644 0.113 Uiso 1 1 calc R . .
H37B H -0.1386 0.5602 0.4253 0.113 Uiso 1 1 calc R . .
H37C H -0.1703 0.5922 0.4608 0.113 Uiso 1 1 calc R . .
C38 C 0.4819(12) 0.5736(3) 0.4154(6) 0.117(6) Uani 1 1 d . . .
H38A H 0.5490 0.5660 0.4464 0.176 Uiso 1 1 calc R . .
H38B H 0.4320 0.5887 0.4377 0.176 Uiso 1 1 calc R . .
H38C H 0.5171 0.5836 0.3778 0.176 Uiso 1 1 calc R . .
C39 C 0.3164(13) 0.5223(4) 0.4615(6) 0.135(7) Uani 1 1 d . . .
H39A H 0.2639 0.5044 0.4489 0.202 Uiso 1 1 calc R . .
H39B H 0.2673 0.5381 0.4824 0.202 Uiso 1 1 calc R . .
H39C H 0.3850 0.5156 0.4925 0.202 Uiso 1 1 calc R . .
C40 C 0.4861(12) 0.5105(3) 0.3485(5) 0.084(4) Uani 1 1 d . . .
H40A H 0.4378 0.4925 0.3315 0.126 Uiso 1 1 calc R . .
H40B H 0.5490 0.5035 0.3826 0.126 Uiso 1 1 calc R . .
H40C H 0.5267 0.5203 0.3124 0.126 Uiso 1 1 calc R . .
C41 C -0.0887(8) 0.57760(18) 0.1568(4) 0.031(2) Uani 1 1 d . . .
C42 C -0.1203(8) 0.54880(19) 0.1256(4) 0.031(2) Uani 1 1 d . . .
H42 H -0.1150 0.5472 0.0794 0.037 Uiso 1 1 calc R . .
C43 C -0.1595(8) 0.52221(17) 0.1600(4) 0.031(2) Uani 1 1 d . . .
C44 C 0.0128(10) 0.6099(2) 0.0333(4) 0.055(3) Uani 1 1 d . . .
H44A H 0.0139 0.6296 0.0089 0.082 Uiso 1 1 calc R . .
H44B H -0.0243 0.5936 0.0043 0.082 Uiso 1 1 calc R . .
H44C H 0.0977 0.6040 0.0483 0.082 Uiso 1 1 calc R . .
C45 C -0.2444(9) 0.62701(19) 0.0765(4) 0.045(3) Uani 1 1 d . . .
H45A H -0.2410 0.6464 0.0511 0.067 Uiso 1 1 calc R . .
H45B H -0.2936 0.6304 0.1142 0.067 Uiso 1 1 calc R . .
H45C H -0.2826 0.6106 0.0483 0.067 Uiso 1 1 calc R . .
C46 C -0.0154(10) 0.64776(19) 0.1628(5) 0.059(3) Uani 1 1 d . . .
H46A H -0.0127 0.6670 0.1371 0.088 Uiso 1 1 calc R . .
H46B H 0.0684 0.6422 0.1806 0.088 Uiso 1 1 calc R . .
H46C H -0.0681 0.6508 0.1993 0.088 Uiso 1 1 calc R . .
C47 C -0.1304(10) 0.4739(2) 0.0449(4) 0.054(3) Uani 1 1 d . . .
H47A H -0.1311 0.4912 0.0134 0.081 Uiso 1 1 calc R . .
H47B H -0.1674 0.4554 0.0229 0.081 Uiso 1 1 calc R . .
H47C H -0.0450 0.4692 0.0613 0.081 Uiso 1 1 calc R . .
C48 C -0.3915(10) 0.4912(3) 0.0823(6) 0.081(4) Uani 1 1 d . . .
H48A H -0.3953 0.5081 0.0496 0.122 Uiso 1 1 calc R . .
H48B H -0.4417 0.4968 0.1186 0.122 Uiso 1 1 calc R . .
H48C H -0.4235 0.4720 0.0615 0.122 Uiso 1 1 calc R . .
C49 C -0.2262(12) 0.4517(2) 0.1788(5) 0.079(4) Uani 1 1 d . . .
H49A H -0.2581 0.4328 0.1564 0.119 Uiso 1 1 calc R . .
H49B H -0.2800 0.4575 0.2134 0.119 Uiso 1 1 calc R . .
H49C H -0.1423 0.4478 0.1987 0.119 Uiso 1 1 calc R . .
C50 C 0.2374(9) 0.55047(16) 0.1435(4) 0.030(2) Uani 1 1 d . . .
C51 C 0.2607(8) 0.51864(18) 0.1628(3) 0.030(2) Uani 1 1 d . . .
H51 H 0.3418 0.5137 0.1807 0.036 Uiso 1 1 calc R . .
C52 C 0.1728(8) 0.49390(19) 0.1574(4) 0.032(2) Uani 1 1 d . . .
C53 C 0.4047(11) 0.5844(2) 0.0493(5) 0.069(3) Uani 1 1 d . . .
H53A H 0.4715 0.5996 0.0465 0.103 Uiso 1 1 calc R . .
H53B H 0.3306 0.5917 0.0231 0.103 Uiso 1 1 calc R . .
H53C H 0.4304 0.5642 0.0322 0.103 Uiso 1 1 calc R . .
C54 C 0.3299(11) 0.6198(2) 0.1715(6) 0.082(4) Uani 1 1 d . . .
H54A H 0.4001 0.6339 0.1674 0.123 Uiso 1 1 calc R . .
H54B H 0.3130 0.6181 0.2180 0.123 Uiso 1 1 calc R . .
H54C H 0.2568 0.6280 0.1459 0.123 Uiso 1 1 calc R . .
C55 C 0.5146(9) 0.5660(2) 0.1880(5) 0.060(3) Uani 1 1 d . . .
H55A H 0.5803 0.5815 0.1845 0.090 Uiso 1 1 calc R . .
H55B H 0.5409 0.5460 0.1704 0.090 Uiso 1 1 calc R . .
H55C H 0.4982 0.5634 0.2344 0.090 Uiso 1 1 calc R . .
C56 C 0.3644(10) 0.4467(2) 0.2249(4) 0.063(3) Uani 1 1 d . . .
H56A H 0.3913 0.4249 0.2257 0.095 Uiso 1 1 calc R . .
H56B H 0.3390 0.4526 0.2684 0.095 Uiso 1 1 calc R . .
H56C H 0.4329 0.4601 0.2136 0.095 Uiso 1 1 calc R . .
C57 C 0.2838(10) 0.4418(2) 0.0762(4) 0.059(3) Uani 1 1 d . . .
H57A H 0.3120 0.4201 0.0763 0.089 Uiso 1 1 calc R . .
H57B H 0.3524 0.4556 0.0671 0.089 Uiso 1 1 calc R . .
H57C H 0.2157 0.4445 0.0422 0.089 Uiso 1 1 calc R . .
C58 C 0.1024(11) 0.4217(2) 0.1765(5) 0.070(4) Uani 1 1 d . . .
H58A H 0.1380 0.4007 0.1768 0.105 Uiso 1 1 calc R . .
H58B H 0.0351 0.4232 0.1415 0.105 Uiso 1 1 calc R . .
H58C H 0.0701 0.4260 0.2193 0.105 Uiso 1 1 calc R . .
C59 C -0.1249(11) 0.5022(3) 0.3306(5) 0.063(3) Uani 1 1 d . . .
H59A H -0.1506 0.5240 0.3377 0.075 Uiso 1 1 calc R . .
H59B H -0.1912 0.4912 0.3034 0.075 Uiso 1 1 calc R . .
C60 C -0.0945(18) 0.4855(3) 0.3959(6) 0.137(8) Uani 1 1 d . . .
H60A H -0.0782 0.5009 0.4316 0.164 Uiso 1 1 calc R . .
H60B H -0.1658 0.4725 0.4066 0.164 Uiso 1 1 calc R . .
C61 C 0.0095(15) 0.4666(3) 0.3913(6) 0.108(5) Uani 1 1 d . . .
H61A H -0.0159 0.4446 0.3849 0.130 Uiso 1 1 calc R . .
H61B H 0.0646 0.4681 0.4324 0.130 Uiso 1 1 calc R . .
C62 C 0.0775(12) 0.4777(2) 0.3326(5) 0.067(3) Uani 1 1 d . . .
H62A H 0.1580 0.4873 0.3478 0.080 Uiso 1 1 calc R . .
H62B H 0.0924 0.4601 0.3027 0.080 Uiso 1 1 calc R . .

loop_
_atom_site_aniso_label
_atom_site_aniso_U_11
_atom_site_aniso_U_22
_atom_site_aniso_U_33
_atom_site_aniso_U_23
_atom_site_aniso_U_13
_atom_site_aniso_U_12
Tb1 0.0273(3) 0.0291(2) 0.0285(2) -0.00189(17) 0.00095(17) 0.0026(2)
Tb2 0.0294(3) 0.0343(2) 0.0249(2) 0.00311(17) 0.00313(17) 0.0054(2)
Si1 0.041(2) 0.0474(16) 0.0420(15) 0.0033(12) 0.0026(13) -0.0119(14)
Si2 0.0363(19) 0.0594(18) 0.0345(14) -0.0033(12) -0.0057(12) 0.0084(14)
Si3 0.045(2) 0.0342(15) 0.0570(17) -0.0020(12) -0.0145(14) 0.0026(13)
Si4 0.046(2) 0.0416(15) 0.0500(16) -0.0105(12) -0.0012(14) -0.0089(14)
Si5 0.0390(19) 0.0380(14) 0.0432(14) -0.0087(11) 0.0113(12) -0.0009(13)
Si6 0.067(2) 0.0332(15) 0.0485(16) 0.0023(11) 0.0036(14) -0.0012(14)
Si7 0.046(2) 0.0618(18) 0.0389(15) -0.0148(13) 0.0071(13) -0.0010(15)
Si8 0.035(2) 0.100(2) 0.0365(15) -0.0041(15) -0.0044(13) 0.0038(18)
Si9 0.0331(18) 0.0266(13) 0.0438(14) 0.0060(10) 0.0044(12) 0.0018(11)
Si10 0.0338(19) 0.0338(14) 0.0538(16) -0.0049(11) 0.0019(13) -0.0060(12)
Si11 0.0350(18) 0.0328(14) 0.0459(15) -0.0007(11) 0.0048(12) -0.0038(12)
Si12 0.0404(19) 0.0314(14) 0.0419(14) -0.0008(10) 0.0006(12) 0.0077(12)
O1 0.053(5) 0.033(3) 0.035(3) -0.006(3) 0.001(3) 0.010(3)
O2 0.048(5) 0.058(4) 0.032(3) 0.013(3) 0.010(3) 0.004(3)
C1 0.025(6) 0.064(6) 0.025(4) 0.010(4) -0.003(4) -0.012(5)
C2 0.028(6) 0.039(5) 0.036(5) 0.000(4) -0.002(4) -0.009(4)
C3 0.039(7) 0.054(6) 0.026(5) 0.002(4) -0.006(4) -0.006(5)
C4 0.059(10) 0.116(10) 0.059(7) 0.004(6) 0.022(6) 0.006(7)
C5 0.081(10) 0.066(7) 0.042(6) 0.012(5) 0.005(6) -0.019(6)
C6 0.082(11) 0.067(8) 0.069(7) 0.001(6) 0.013(6) -0.020(7)
C7 0.043(9) 0.153(12) 0.055(7) -0.029(7) -0.010(6) 0.038(8)
C8 0.059(9) 0.077(8) 0.042(6) -0.020(5) -0.011(5) 0.000(6)
C9 0.066(10) 0.073(8) 0.069(7) 0.010(6) -0.024(6) -0.007(7)
C10 0.026(6) 0.022(4) 0.043(5) -0.004(4) -0.009(4) 0.001(4)
C11 0.016(6) 0.044(5) 0.033(5) 0.005(4) -0.008(4) -0.001(4)
C12 0.049(7) 0.029(5) 0.031(5) -0.002(4) -0.014(4) 0.010(4)
C13 0.066(10) 0.061(7) 0.076(8) 0.007(6) -0.021(7) 0.010(6)
C14 0.072(9) 0.037(6) 0.086(8) -0.013(5) -0.007(7) 0.007(6)
C15 0.068(9) 0.034(6) 0.101(9) 0.001(5) -0.012(7) -0.005(6)
C16 0.066(9) 0.042(6) 0.084(8) -0.013(5) 0.029(6) -0.001(6)
C17 0.039(8) 0.057(7) 0.088(8) -0.011(6) 0.012(6) -0.007(5)
C18 0.099(12) 0.124(11) 0.063(8) -0.020(7) -0.025(8) -0.042(9)
C19 0.039(6) 0.026(4) 0.036(5) 0.003(4) 0.013(4) -0.001(4)
C20 0.021(6) 0.028(5) 0.043(5) 0.005(4) 0.011(4) -0.007(4)
C21 0.037(7) 0.027(5) 0.043(5) -0.007(4) 0.010(4) 0.005(4)
C22 0.083(10) 0.048(6) 0.044(6) -0.011(5) 0.005(6) 0.000(6)
C23 0.064(8) 0.030(5) 0.066(7) -0.012(4) 0.005(6) 0.004(5)
C24 0.033(8) 0.091(9) 0.082(8) -0.030(6) 0.030(6) -0.005(6)
C25 0.080(11) 0.072(8) 0.083(8) 0.016(6) 0.011(7) -0.016(7)
C26 0.090(11) 0.040(6) 0.105(9) 0.004(6) 0.015(8) 0.008(7)
C27 0.116(12) 0.044(6) 0.065(7) 0.021(5) 0.008(7) 0.002(7)
C28 0.061(9) 0.055(6) 0.040(6) -0.004(4) 0.011(5) 0.011(6)
C29 0.059(10) 0.107(10) 0.066(8) -0.030(7) 0.009(6) 0.032(8)
C30 0.076(10) 0.067(8) 0.076(8) -0.015(6) 0.021(6) 0.032(7)
C31 0.076(10) 0.056(7) 0.060(7) -0.007(5) -0.010(6) 0.041(6)
C32 0.020(6) 0.058(6) 0.038(5) -0.013(4) -0.002(4) -0.002(5)
C33 0.046(8) 0.059(6) 0.033(5) -0.016(4) 0.004(5) -0.023(5)
C34 0.037(7) 0.074(7) 0.032(5) -0.010(5) 0.000(4) -0.007(5)
C35 0.055(9) 0.081(8) 0.064(7) -0.022(6) 0.016(6) 0.012(6)
C36 0.089(11) 0.068(8) 0.086(8) -0.025(6) 0.030(7) -0.021(7)
C37 0.081(11) 0.111(10) 0.036(6) -0.009(6) 0.016(6) 0.020(8)
C38 0.055(11) 0.177(15) 0.117(12) -0.053(10) -0.009(9) -0.017(10)
C39 0.059(11) 0.27(2) 0.069(9) 0.076(11) -0.004(7) 0.017(11)
C40 0.092(11) 0.092(9) 0.065(7) -0.011(6) -0.013(7) 0.044(8)
C41 0.023(6) 0.034(5) 0.037(5) -0.004(4) -0.004(4) 0.002(4)
C42 0.021(6) 0.049(6) 0.022(4) 0.004(4) -0.006(3) 0.001(4)
C43 0.029(6) 0.016(4) 0.047(5) 0.004(4) 0.001(4) 0.009(4)
C44 0.049(8) 0.060(7) 0.058(6) 0.018(5) 0.020(5) 0.012(5)
C45 0.048(7) 0.030(5) 0.057(6) 0.009(4) 0.006(5) 0.007(5)
C46 0.055(8) 0.025(5) 0.095(8) -0.007(5) -0.007(6) -0.005(5)
C47 0.053(8) 0.058(7) 0.050(6) -0.011(5) -0.002(5) -0.012(6)
C48 0.032(8) 0.091(9) 0.116(10) -0.041(7) -0.021(7) -0.004(7)
C49 0.098(12) 0.051(7) 0.089(9) 0.004(6) 0.018(7) -0.022(7)
C50 0.045(6) 0.012(4) 0.035(4) 0.000(3) 0.011(4) 0.003(4)
C51 0.026(6) 0.039(5) 0.025(4) -0.006(3) 0.002(4) 0.017(4)
C52 0.030(6) 0.038(5) 0.030(4) -0.001(4) 0.009(4) 0.000(4)
C53 0.059(9) 0.080(8) 0.067(7) 0.014(6) 0.010(6) -0.038(7)
C54 0.061(10) 0.044(7) 0.142(11) -0.017(7) 0.011(8) -0.003(6)
C55 0.026(7) 0.088(8) 0.064(7) 0.003(6) -0.005(5) -0.012(6)
C56 0.067(9) 0.061(7) 0.058(6) -0.007(5) -0.011(6) 0.035(6)
C57 0.052(8) 0.074(7) 0.051(6) -0.019(5) -0.001(5) 0.021(6)
C58 0.089(11) 0.037(6) 0.084(8) 0.010(5) 0.005(7) -0.003(6)
C59 0.057(9) 0.085(8) 0.049(6) 0.009(5) 0.019(5) -0.002(6)
C60 0.21(2) 0.118(12) 0.093(11) 0.070(9) 0.091(12) 0.086(13)
C61 0.126(16) 0.117(12) 0.084(10) 0.065(9) 0.030(9) 0.022(11)
C62 0.090(11) 0.060(7) 0.051(6) 0.022(5) 0.006(6) 0.009(7)

loop_
_geom_bond_atom_site_label_1
_geom_bond_atom_site_label_2
_geom_bond_distance
_geom_bond_site_symmetry_2
_geom_bond_publ_flag
Tb1 O1 2.387(5) . ?
Tb1 C1 2.556(9) . ?
Tb1 C19 2.556(8) . ?
Tb1 C10 2.583(8) . ?
Tb1 C11 2.677(8) . ?
Tb1 C2 2.681(9) . ?
Tb1 C12 2.705(8) . ?
Tb1 C20 2.695(8) . ?
Tb1 C21 2.763(8) . ?
Tb1 C3 2.765(9) . ?
Tb2 O2 2.404(6) . ?
Tb2 C41 2.541(8) . ?
Tb2 C50 2.566(8) . ?
Tb2 C32 2.581(8) . ?
Tb2 C51 2.667(8) . ?
Tb2 C52 2.687(8) . ?
Tb2 C42 2.677(7) . ?
Tb2 C33 2.727(8) . ?
Tb2 C43 2.718(9) . ?
Tb2 C34 2.777(9) . ?
Si1 C6 1.863(10) . ?
Si1 C5 1.861(9) . ?
Si1 C1 1.860(8) . ?
Si1 C4 1.872(11) . ?
Si2 C8 1.878(8) . ?
Si2 C3 1.861(9) . ?
Si2 C9 1.874(10) . ?
Si2 C7 1.873(11) . ?
Si3 C10 1.857(8) . ?
Si3 C14 1.848(11) . ?
Si3 C15 1.854(10) . ?
Si3 C13 1.878(9) . ?
Si4 C16 1.849(10) . ?
Si4 C12 1.869(9) . ?
Si4 C18 1.867(10) . ?
Si4 C17 1.863(10) . ?
Si5 C19 1.817(8) . ?
Si5 C23 1.847(9) . ?
Si5 C24 1.877(10) . ?
Si5 C22 1.872(9) . ?
Si6 C21 1.881(8) . ?
Si6 C25 1.861(12) . ?
Si6 C27 1.880(10) . ?
Si6 C26 1.861(11) . ?
Si7 C35 1.862(11) . ?
Si7 C32 1.854(9) . ?
Si7 C36 1.864(10) . ?
Si7 C37 1.888(10) . ?
Si8 C38 1.864(13) . ?
Si8 C34 1.865(10) . ?
Si8 C40 1.844(11) . ?
Si8 C39 1.864(12) . ?
Si9 C41 1.856(8) . ?
Si9 C45 1.860(9) . ?
Si9 C46 1.874(8) . ?
Si9 C44 1.857(9) . ?
Si10 C49 1.876(10) . ?
Si10 C47 1.850(10) . ?
Si10 C48 1.884(10) . ?
Si10 C43 1.887(8) . ?
Si11 C55 1.857(9) . ?
Si11 C50 1.866(9) . ?
Si11 C54 1.863(10) . ?
Si11 C53 1.866(9) . ?
Si12 C52 1.865(8) . ?
Si12 C56 1.868(9) . ?
Si12 C57 1.871(9) . ?
Si12 C58 1.883(10) . ?
O1 C28 1.454(9) . ?
O1 C31 1.461(10) . ?
O2 C62 1.433(11) . ?
O2 C59 1.468(12) . ?
C1 C2 1.415(11) . ?
C2 C3 1.378(11) . ?
C10 C11 1.417(11) . ?
C11 C12 1.382(11) . ?
C19 C20 1.438(10) . ?
C20 C21 1.386(10) . ?
C28 C29 1.480(13) . ?
C29 C30 1.497(13) . ?
C30 C31 1.474(12) . ?
C32 C33 1.408(12) . ?
C33 C34 1.381(13) . ?
C41 C42 1.389(10) . ?
C42 C43 1.391(10) . ?
C50 C51 1.408(10) . ?
C51 C52 1.396(11) . ?
C59 C60 1.489(13) . ?
C60 C61 1.369(17) . ?
C61 C62 1.496(14) . ?
